data_1007012
loop_
_publ_author_name
'Averbuch-Pouchot, M T'
'Durif, A'
'Guitel, J C'

_publ_section_title
;
Existence d'un nouvel anion condense: Cr~2~ P O~10~ . Structures
cristallines de deux phosphochromates de baryum: Ba H Cr~2~ P O~10~ .
H~2~ O et Ba H Cr~2~ P O~10~ . 3 H~2~ O
;
_journal_coden_ASTM ACBCAR
_journal_name_full 'Acta Crystallographica B (24,1968-38,1982)'
_journal_page_first 1431
_journal_page_last 1435
_journal_paper_doi 10.1107/S0567740877006232
_journal_volume 33
_journal_year 1977
_chemical_formula_structural 'BA H CR2 P O10 (H2 O)3'
_chemical_formula_sum 'Ba Cr2 H7 O13 P'
_chemical_name_systematic
;
Barium hydrogen bis(chromato)phosphate trihydrate
;
_space_group_IT_number 2
_symmetry_cell_setting triclinic
_symmetry_Int_Tables_number 2
_symmetry_space_group_name_Hall '-P 1'
_symmetry_space_group_name_H-M 'P -1'
_cell_angle_alpha 108.80(3)
_cell_angle_beta 107.14(3)
_cell_angle_gamma 89.04(3)
_cell_formula_units_Z 2
_cell_length_a 10.189(5)
_cell_length_b 8.207(5)
_cell_length_c 7.749(5)
_cell_volume 584.0
_refine_ls_R_factor_all 0.059
_cod_original_formula_sum 'H7 Ba Cr2 O13 P'
_cod_database_code 1007012

loop_
_symmetry_equiv_pos_as_xyz
x,y,z
-x,-y,-z

loop_
_atom_site_label
_atom_site_type_symbol
_atom_site_symmetry_multiplicity
_atom_site_Wyckoff_symbol
_atom_site_fract_x
_atom_site_fract_y
_atom_site_fract_z
_atom_site_occupancy
_atom_site_attached_hydrogens
_atom_site_calc_flag
Ba1 Ba2+ 2 i 0.16728(6) 0.23536(8) 0.16567(8) 1. 0 d
Cr1 Cr6+ 2 i 0.5919(2) 0.4023(2) 0.3027(2) 1. 0 d
Cr2 Cr6+ 2 i -0.0039(2) 0.7149(2) 0.3840(2) 1. 0 d
P1 P5+ 2 i 0.7998(2) 0.1427(3) 0.2021(3) 1. 0 d
O1 O2- 2 i 0.9070(6) 0.1236(8) 0.1034(8) 1. 0 d
O2 O2- 2 i 0.7021(7) 0.9718(8) 0.1073(9) 1. 0 d
O3 O2- 2 i 0.7122(6) 0.2933(9) 0.1745(9) 1. 0 d
O4 O2- 2 i 0.8513(6) 0.1704(8) 0.4180(8) 1. 0 d
O5 O2- 2 i 0.3243(7) 0.517(1) 0.475(1) 1. 0 d
O6 O2- 2 i 0.5312(9) 0.550(1) 0.213(1) 1. 1 d
O7 O2- 2 i 0.4707(7) 0.2639(9) 0.271(1) 1. 0 d
O8 O2- 2 i 0.8648(7) 0.751(1) 0.461(1) 1. 0 d
O9 O2- 2 i 0.9858(7) 0.7933(9) 0.217(1) 1. 0 d
O10 O2- 2 i 0.0133(7) 0.5109(9) 0.311(1) 1. 0 d
O11 O2- 2 i 0.2855(8) 0.9648(9) 0.305(1) 1. 2 d
O12 O2- 2 i 0.2378(9) 0.512(1) 0.064(1) 1. 2 d
O13 O2- 2 i 0.5586(7) 0.8985(9) 0.294(1) 1. 2 d

loop_
_atom_type_symbol
_atom_type_oxidation_number
Ba2+ 2.000
Cr6+ 6.000
P5+ 5.000
O2- -2.000
H1+ 1.000
